data_2233919
loop_
_publ_author_name
'Ma, Zhen'
'Qin, Haisha'
'Lai, Gang'
'Fan, Jingjie'

_publ_section_title
;
 Diethyl 4,4'-(3,6-dioxaoctane-1,8-diyldioxy)dibenzoate
;
_journal_coeditor_code LD2043
_journal_issue 3
_journal_name_full 'Acta Crystallographica Section E'
_journal_page_first o714
_journal_paper_doi 10.1107/S1600536812004874
_journal_volume 68
_journal_year 2012
_chemical_formula_iupac 'C24 H30 O8'
_chemical_formula_moiety 'C24 H30 O8'
_chemical_formula_sum 'C24 H30 O8'
_chemical_formula_weight 446.48
_chemical_name_common
;
Diethyl 4,4'-(3,6-dioxaoctane-1,8-diyldioxy)dibenzoate
;
_chemical_name_systematic
;
ethyl 4-[2-(2-{2-[4-(ethoxycarbonyl)phenoxy]ethoxy}ethoxy)ethoxy]benzoate
;
_space_group_IT_number 14
_symmetry_cell_setting monoclinic
_symmetry_space_group_name_Hall '-P 2ybc'
_symmetry_space_group_name_H-M 'P 1 21/c 1'
_atom_sites_solution_hydrogens geom
_atom_sites_solution_primary direct
_atom_sites_solution_secondary difmap
_audit_creation_method SHELXL-97
_cell_angle_alpha 90.00
_cell_angle_beta 131.528(10)
_cell_angle_gamma 90.00
_cell_formula_units_Z 2
_cell_length_a 9.2471(17)
_cell_length_b 12.530(2)
_cell_length_c 13.275(2)
_cell_measurement_reflns_used 16767
_cell_measurement_temperature 298(2)
_cell_measurement_theta_max 35.54
_cell_measurement_theta_min 2.62
_cell_volume 1151.5(4)
_computing_cell_refinement 'SAINT (Bruker, 2002)'
_computing_data_collection 'SMART (Bruker, 2001)'
_computing_data_reduction 'SAINT (Bruker, 2002)'
_computing_molecular_graphics 'SHELXTL (Sheldrick, 2008)'
_computing_publication_material 'SHELXL97 (Sheldrick, 2008)'
_computing_structure_refinement 'SHELXL97 (Sheldrick, 2008)'
_computing_structure_solution 'SHELXS97 (Sheldrick, 2008)'
_diffrn_ambient_temperature 298(2)
_diffrn_detector_area_resol_mean 0
_diffrn_measured_fraction_theta_full 0.975
_diffrn_measured_fraction_theta_max 0.975
_diffrn_measurement_device_type 'Bruker SMART CCD area-detector'
_diffrn_measurement_method 'phi and omega scans'
_diffrn_radiation_monochromator 'Graphite Monochromator'
_diffrn_radiation_source 'fine-focus sealed tube'
_diffrn_radiation_type MoK\a
_diffrn_radiation_wavelength 0.71073
_diffrn_reflns_av_R_equivalents 0.0284
_diffrn_reflns_av_sigmaI/netI 0.0346
_diffrn_reflns_limit_h_max 15
_diffrn_reflns_limit_h_min -15
_diffrn_reflns_limit_k_max 20
_diffrn_reflns_limit_k_min -20
_diffrn_reflns_limit_l_max 20
_diffrn_reflns_limit_l_min -21
_diffrn_reflns_number 16767
_diffrn_reflns_theta_full 35.54
_diffrn_reflns_theta_max 35.54
_diffrn_reflns_theta_min 2.62
_diffrn_standards_decay_% 0
_diffrn_standards_interval_count 0
_diffrn_standards_interval_time 0
_diffrn_standards_number 0
_exptl_absorpt_coefficient_mu 0.096
_exptl_absorpt_correction_T_max 0.963
_exptl_absorpt_correction_T_min 0.957
_exptl_absorpt_correction_type multi-scan
_exptl_absorpt_process_details '(SADABS; Sheldrick, 1996)'
_exptl_crystal_colour Colorless
_exptl_crystal_density_diffrn 1.288
_exptl_crystal_density_method 'not measured'
_exptl_crystal_description Prism
_exptl_crystal_F_000 476
_exptl_crystal_size_max 0.46
_exptl_crystal_size_mid 0.41
_exptl_crystal_size_min 0.39
_refine_diff_density_max 0.342
_refine_diff_density_min -0.230
_refine_ls_extinction_method none
_refine_ls_goodness_of_fit_ref 1.046
_refine_ls_hydrogen_treatment constr
_refine_ls_matrix_type full
_refine_ls_number_parameters 146
_refine_ls_number_reflns 5154
_refine_ls_number_restraints 0
_refine_ls_restrained_S_all 1.046
_refine_ls_R_factor_all 0.1016
_refine_ls_R_factor_gt 0.0509
_refine_ls_shift/su_max 0.000
_refine_ls_shift/su_mean 0.000
_refine_ls_structure_factor_coef Fsqd
_refine_ls_weighting_details 'calc w=1/[\s^2^(Fo^2^)+(0.0674P)^2^+0.1605P] where P=(Fo^2^+2Fc^2^)/3'
_refine_ls_weighting_scheme calc
_refine_ls_wR_factor_gt 0.1318
_refine_ls_wR_factor_ref 0.1638
_reflns_number_gt 2879
_reflns_number_total 5154
_reflns_threshold_expression I>2sigma(I)
_cod_data_source_file ld2043.cif
_cod_data_source_block I
_cod_original_cell_volume 1151.5(3)
_cod_original_sg_symbol_H-M 'P 21/c'
_cod_database_code 2233919
_cod_database_fobs_code 2233919

loop_
_symmetry_equiv_pos_as_xyz
'x, y, z'
'-x, y+1/2, -z+1/2'
'-x, -y, -z'
'x, -y-1/2, z-1/2'

loop_
_atom_site_type_symbol
_atom_site_label
_atom_site_fract_x
_atom_site_fract_y
_atom_site_fract_z
_atom_site_U_iso_or_equiv
_atom_site_adp_type
_atom_site_calc_flag
_atom_site_refinement_flags
_atom_site_occupancy
_atom_site_symmetry_multiplicity
O O1 -0.82218(13) 0.56947(7) -0.25960(9) 0.0452(2) Uani d . 1 1
O O2 -0.61141(15) 0.54988(8) -0.28929(11) 0.0530(3) Uani d . 1 1
O O3 -0.42322(12) 0.15018(7) 0.07878(8) 0.0403(2) Uani d . 1 1
O O4 -0.11518(12) 0.04803(7) 0.33477(8) 0.0406(2) Uani d . 1 1
C C1 -0.68021(16) 0.51813(9) -0.24305(12) 0.0374(2) Uani d . 1 1
C C2 -0.61826(15) 0.41940(9) -0.16212(11) 0.0341(2) Uani d . 1 1
C C3 -0.68284(16) 0.39335(10) -0.09580(12) 0.0379(2) Uani d . 1 1
H H3A -0.7724 0.4370 -0.1051 0.045 Uiso calc R 1 1
C C4 -0.61502(17) 0.30326(10) -0.01627(12) 0.0392(3) Uani d . 1 1
H H4A -0.6582 0.2868 0.0283 0.047 Uiso calc R 1 1
C C5 -0.48191(15) 0.23687(9) -0.00255(11) 0.0332(2) Uani d . 1 1
C C6 -0.41928(18) 0.26088(10) -0.07013(13) 0.0418(3) Uani d . 1 1
H H6A -0.3329 0.2159 -0.0631 0.050 Uiso calc R 1 1
C C7 -0.48635(18) 0.35259(10) -0.14845(13) 0.0421(3) Uani d . 1 1
H H7A -0.4423 0.3695 -0.1923 0.051 Uiso calc R 1 1
C C8 -0.27474(17) 0.08362(10) 0.10606(11) 0.0384(2) Uani d . 1 1
H H8A -0.1616 0.1261 0.1424 0.046 Uiso calc R 1 1
H H8B -0.3199 0.0500 0.0237 0.046 Uiso calc R 1 1
C C9 -0.22479(18) 0.00033(10) 0.20575(11) 0.0399(3) Uani d . 1 1
H H9A -0.3420 -0.0305 0.1791 0.048 Uiso calc R 1 1
H H9B -0.1505 -0.0563 0.2086 0.048 Uiso calc R 1 1
C C10 -0.06051(19) -0.02821(10) 0.43318(12) 0.0441(3) Uani d . 1 1
H H10A 0.0132 -0.0852 0.4361 0.053 Uiso calc R 1 1
H H10B -0.1743 -0.0590 0.4119 0.053 Uiso calc R 1 1
C C11 -0.8867(2) 0.67038(10) -0.33238(13) 0.0460(3) Uani d . 1 1
H H1 -0.7765 0.7084 -0.3088 0.055 Uiso calc R 1 1
H H2 -0.9433 0.7141 -0.3060 0.055 Uiso calc R 1 1
C C12 -1.0324(2) 0.65276(11) -0.48130(15) 0.0538(3) Uani d . 1 1
H H3 -1.0756 0.7204 -0.5266 0.081 Uiso calc R 1 1
H H4 -1.1405 0.6140 -0.5046 0.081 Uiso calc R 1 1
H H5 -0.9745 0.6126 -0.5082 0.081 Uiso calc R 1 1

loop_
_atom_site_aniso_label
_atom_site_aniso_U_11
_atom_site_aniso_U_22
_atom_site_aniso_U_33
_atom_site_aniso_U_12
_atom_site_aniso_U_13
_atom_site_aniso_U_23
O1 0.0496(5) 0.0386(4) 0.0516(5) 0.0099(4) 0.0354(5) 0.0108(4)
O2 0.0629(6) 0.0488(5) 0.0639(6) 0.0099(4) 0.0490(6) 0.0171(4)
O3 0.0443(4) 0.0400(4) 0.0390(4) 0.0081(3) 0.0286(4) 0.0109(3)
O4 0.0449(4) 0.0384(4) 0.0283(4) -0.0018(3) 0.0200(4) 0.0060(3)
C1 0.0387(5) 0.0340(5) 0.0365(6) 0.0004(4) 0.0237(5) 0.0012(4)
C2 0.0342(5) 0.0336(5) 0.0318(5) -0.0002(4) 0.0207(5) 0.0015(4)
C3 0.0350(5) 0.0391(6) 0.0418(6) 0.0050(4) 0.0265(5) 0.0048(5)
C4 0.0398(6) 0.0429(6) 0.0419(6) 0.0015(5) 0.0301(5) 0.0058(5)
C5 0.0337(5) 0.0334(5) 0.0279(5) -0.0001(4) 0.0184(4) 0.0018(4)
C6 0.0493(6) 0.0420(6) 0.0451(6) 0.0120(5) 0.0359(6) 0.0090(5)
C7 0.0505(7) 0.0439(6) 0.0438(6) 0.0073(5) 0.0362(6) 0.0085(5)
C8 0.0412(6) 0.0407(6) 0.0307(5) 0.0063(5) 0.0227(5) 0.0054(4)
C9 0.0435(6) 0.0361(6) 0.0325(5) 0.0030(5) 0.0220(5) 0.0029(4)
C10 0.0472(6) 0.0412(6) 0.0331(6) -0.0003(5) 0.0220(5) 0.0096(5)
C11 0.0531(7) 0.0315(6) 0.0506(7) 0.0063(5) 0.0333(6) 0.0033(5)
C12 0.0563(8) 0.0441(7) 0.0519(8) 0.0086(6) 0.0320(7) 0.0073(6)

loop_
_atom_type_symbol
_atom_type_description
_atom_type_scat_dispersion_real
_atom_type_scat_dispersion_imag
_atom_type_scat_source
C C 0.0033 0.0016 'International Tables Vol C Tables 4.2.6.8 and 6.1.1.4'
H H 0.0000 0.0000 'International Tables Vol C Tables 4.2.6.8 and 6.1.1.4'
O O 0.0106 0.0060 'International Tables Vol C Tables 4.2.6.8 and 6.1.1.4'

loop_
_geom_angle_atom_site_label_1
_geom_angle_atom_site_label_2
_geom_angle_atom_site_label_3
_geom_angle_site_symmetry_1
_geom_angle_site_symmetry_3
_geom_angle
C1 O1 C11 . . 116.75(10)
C5 O3 C8 . . 118.36(9)
C10 O4 C9 . . 111.23(9)
O2 C1 O1 . . 123.13(11)
O2 C1 C2 . . 124.26(11)
O1 C1 C2 . . 112.62(10)
C7 C2 C3 . . 118.97(10)
C7 C2 C1 . . 118.80(10)
C3 C2 C1 . . 122.19(10)
C4 C3 C2 . . 120.53(10)
C4 C3 H3A . . 119.7
C2 C3 H3A . . 119.7
C3 C4 C5 . . 120.15(10)
C3 C4 H4A . . 119.9
C5 C4 H4A . . 119.9
O3 C5 C6 . . 124.56(10)
O3 C5 C4 . . 115.59(9)
C6 C5 C4 . . 119.85(10)
C5 C6 C7 . . 119.55(10)
C5 C6 H6A . . 120.2
C7 C6 H6A . . 120.2
C2 C7 C6 . . 120.93(10)
C2 C7 H7A . . 119.5
C6 C7 H7A . . 119.5
O3 C8 C9 . . 108.14(9)
O3 C8 H8A . . 110.1
C9 C8 H8A . . 110.1
O3 C8 H8B . . 110.1
C9 C8 H8B . . 110.1
H8A C8 H8B . . 108.4
O4 C9 C8 . . 109.14(10)
O4 C9 H9A . . 109.9
C8 C9 H9A . . 109.9
O4 C9 H9B . . 109.9
C8 C9 H9B . . 109.9
H9A C9 H9B . . 108.3
O4 C10 C10 . 3_556 107.61(12)
O4 C10 H10A . . 110.2
C10 C10 H10A 3_556 . 110.2
O4 C10 H10B . . 110.2
C10 C10 H10B 3_556 . 110.2
H10A C10 H10B . . 108.5
O1 C11 C12 . . 111.23(11)
O1 C11 H1 . . 109.4
C12 C11 H1 . . 109.4
O1 C11 H2 . . 109.4
C12 C11 H2 . . 109.4
H1 C11 H2 . . 108.0
C11 C12 H3 . . 109.5
C11 C12 H4 . . 109.5
H3 C12 H4 . . 109.5
C11 C12 H5 . . 109.5
H3 C12 H5 . . 109.5
H4 C12 H5 . . 109.5

loop_
_geom_bond_atom_site_label_1
_geom_bond_atom_site_label_2
_geom_bond_site_symmetry_2
_geom_bond_distance
O1 C1 . 1.3428(14)
O1 C11 . 1.4573(15)
O2 C1 . 1.2072(14)
O3 C5 . 1.3650(13)
O3 C8 . 1.4327(14)
O4 C10 . 1.4140(13)
O4 C9 . 1.4199(14)
C1 C2 . 1.4821(15)
C2 C7 . 1.3886(16)
C2 C3 . 1.3912(16)
C3 C4 . 1.3800(16)
C3 H3A . 0.9300
C4 C5 . 1.3939(16)
C4 H4A . 0.9300
C5 C6 . 1.3856(15)
C6 C7 . 1.3896(17)
C6 H6A . 0.9300
C7 H7A . 0.9300
C8 C9 . 1.4978(16)
C8 H8A . 0.9700
C8 H8B . 0.9700
C9 H9A . 0.9700
C9 H9B . 0.9700
C10 C10 3_556 1.506(3)
C10 H10A . 0.9700
C10 H10B . 0.9700
C11 C12 . 1.497(2)
C11 H1 . 0.9700
C11 H2 . 0.9700
C12 H3 . 0.9600
C12 H4 . 0.9600
C12 H5 . 0.9600

loop_
_geom_torsion_atom_site_label_1
_geom_torsion_atom_site_label_2
_geom_torsion_atom_site_label_3
_geom_torsion_atom_site_label_4
_geom_torsion_site_symmetry_4
_geom_torsion
C11 O1 C1 O2 . -2.72(18)
C11 O1 C1 C2 . 177.11(10)
O2 C1 C2 C7 . -6.63(18)
O1 C1 C2 C7 . 173.54(10)
O2 C1 C2 C3 . 171.16(12)
O1 C1 C2 C3 . -8.67(16)
C7 C2 C3 C4 . 0.82(18)
C1 C2 C3 C4 . -176.96(11)
C2 C3 C4 C5 . -0.53(18)
C8 O3 C5 C6 . 5.50(17)
C8 O3 C5 C4 . -174.91(10)
C3 C4 C5 O3 . 179.70(10)
C3 C4 C5 C6 . -0.70(18)
O3 C5 C6 C7 . -178.83(11)
C4 C5 C6 C7 . 1.60(19)
C3 C2 C7 C6 . 0.10(19)
C1 C2 C7 C6 . 177.96(11)
C5 C6 C7 C2 . -1.3(2)
C5 O3 C8 C9 . 175.32(9)
C10 O4 C9 C8 . -178.60(10)
O3 C8 C9 O4 . -74.22(12)
C9 O4 C10 C10 3_556 177.97(13)
C1 O1 C11 C12 . 83.70(14)
